data_7242338
loop_
_publ_author_name
'Ying, Jun'
'Zhang, Baoyue'
'Tian, Aixiang'
'Wang, Xiuli'

_publ_section_title
;
 A series of A- and B-type Anderson compounds with Al, Te and Cr as
 centers by tuning different ligands: syntheses, electrochemical,
 photocatalytic and CO2RR properties
;
_journal_issue 13
_journal_name_full CrystEngComm
_journal_page_first 2572
_journal_page_last 2581
_journal_paper_doi 10.1039/D1CE00185J
_journal_volume 23
_journal_year 2021
_chemical_formula_moiety '2(C30 H42 Cu3 Mo6 N12 O28 Te), Mo6 O24 Te, 4(H2 O)'
_chemical_formula_sum 'C60 H126 Cu6 Mo18 N24 O96 Te3'
_chemical_formula_weight 5210.7
_space_group_crystal_system triclinic
_space_group_IT_number 2
_space_group_name_Hall '-P 1'
_space_group_name_H-M_alt 'P -1'
_atom_sites_solution_hydrogens mixed
_atom_sites_solution_primary dual
_audit_creation_date 2019-09-27
_audit_creation_method
;
Olex2 1.2
(compiled 2018.05.29 svn.r3508 for OlexSys, GUI svn.r5506)
;
_audit_update_record
;
2020-02-21 deposited with the CCDC.	2021-03-02 downloaded from the CCDC.
;
_cell_angle_alpha 77.3240(10)
_cell_angle_beta 70.3490(10)
_cell_angle_gamma 80.3490(10)
_cell_formula_units_Z 1
_cell_length_a 13.9321(7)
_cell_length_b 15.2200(8)
_cell_length_c 16.7345(9)
_cell_measurement_reflns_used 4664
_cell_measurement_temperature 296(2)
_cell_measurement_theta_max 56.812
_cell_measurement_theta_min 2.624
_cell_volume 3243.3(3)
_computing_cell_refinement 'SAINT V8.18C (?, 2016)'
_computing_data_collection 'SMART (Bruker, 2001)'
_computing_data_reduction 'SAINT V8.18C (?, 2016)'
_computing_molecular_graphics 'Olex2 (Dolomanov et al., 2009)'
_computing_publication_material 'Olex2 (Dolomanov et al., 2009)'
_computing_structure_refinement 'ShelXL (Sheldrick, 2015)'
_computing_structure_solution 'ShelXT (Sheldrick, 2015)'
_diffrn_ambient_temperature 296.15
_diffrn_measured_fraction_theta_full 0.998
_diffrn_measured_fraction_theta_max 0.989
_diffrn_measurement_device_type 'Bruker APEX-II CCD'
_diffrn_measurement_method '\f and \w scans'
_diffrn_radiation_monochromator graphite
_diffrn_radiation_type MoK\a
_diffrn_radiation_wavelength 0.71073
_diffrn_reflns_av_R_equivalents 0.0250
_diffrn_reflns_av_unetI/netI 0.0634
_diffrn_reflns_Laue_measured_fraction_full 0.998
_diffrn_reflns_Laue_measured_fraction_max 0.989
_diffrn_reflns_limit_h_max 18
_diffrn_reflns_limit_h_min -17
_diffrn_reflns_limit_k_max 20
_diffrn_reflns_limit_k_min -19
_diffrn_reflns_limit_l_max 16
_diffrn_reflns_limit_l_min -22
_diffrn_reflns_number 24119
_diffrn_reflns_point_group_measured_fraction_full 0.998
_diffrn_reflns_point_group_measured_fraction_max 0.989
_diffrn_reflns_theta_full 25.242
_diffrn_reflns_theta_max 28.406
_diffrn_reflns_theta_min 1.379
_diffrn_standards_number 0
_exptl_absorpt_coefficient_mu 3.407
_exptl_absorpt_correction_T_max 0.600
_exptl_absorpt_correction_T_min 0.529
_exptl_absorpt_correction_type none
_exptl_absorpt_process_details
;
SADABS-2008/1 (Bruker,2008) was used for absorption correction.
wR2(int) was 0.0626 before and 0.0318 after correction.
The Ratio of minimum to maximum transmission is 0.8613.
The \l/2 correction factor is 0.0015.
;
_exptl_crystal_colour blue
_exptl_crystal_density_diffrn 2.552
_exptl_crystal_description block
_exptl_crystal_F_000 2378
_exptl_crystal_size_max 0.19
_exptl_crystal_size_mid 0.17
_exptl_crystal_size_min 0.15
_refine_diff_density_max 2.201
_refine_diff_density_min -1.282
_refine_diff_density_rms 0.166
_refine_ls_extinction_method none
_refine_ls_goodness_of_fit_ref 1.012
_refine_ls_hydrogen_treatment constr
_refine_ls_matrix_type full
_refine_ls_number_parameters 879
_refine_ls_number_reflns 16138
_refine_ls_number_restraints 8
_refine_ls_restrained_S_all 1.057
_refine_ls_R_factor_all 0.0937
_refine_ls_R_factor_gt 0.0462
_refine_ls_shift/su_max 0.001
_refine_ls_shift/su_mean 0.000
_refine_ls_structure_factor_coef Fsqd
_refine_ls_weighting_details 'w=1/[\s^2^(Fo^2^)+(0.0474P)^2^+5.0954P] where P=(Fo^2^+2Fc^2^)/3'
_refine_ls_weighting_scheme calc
_refine_ls_wR_factor_gt 0.1039
_refine_ls_wR_factor_ref 0.1222
_reflns_Friedel_coverage 0.000
_reflns_number_gt 9927
_reflns_number_total 16138
_reflns_threshold_expression 'I > 2\s(I)'
_cod_data_source_file d1ce00185j2.cif
_cod_data_source_block compound-2
_cod_depositor_comments 'Adding full bibliography for 7242334--7242339.cif.'
_cod_database_code 7242338
_shelx_shelxl_version_number 2018/3
_shelx_space_group_comment
;
The symmetry employed for this shelxl refinement is uniquely defined
by the following loop, which should always be used as a source of
symmetry information in preference to the above space-group names.
They are only intended as comments.
;
_olex2_refinement_description
;
1. Fixed Uiso
 At 1.2 times of:
  All C(H) groups, All C(H,H) groups, All N(H,H) groups
 At 1.5 times of:
  All O(H,H) groups
2. Restrained distances
 O2W-O11
 4 with sigma of 0.02
 H3WA-H22
 2 with sigma of 0.02
3. Uiso/Uaniso restraints and constraints
Uanis(N12) \\sim Ueq: with sigma of 0.001 and sigma for terminal atoms of 0.002
4.a Free rotating group:
 O6W(H6WA,H6WB), O5W(H5WA,H5WB)
4.b Rotating group:
 O2W(H2WA,H2WB), O1W(H1WA,H1WB), O3W(H3WA,H3WB)
4.c Secondary CH2 refined with riding coordinates:
 C13(H13A,H13B), C23(H23A,H23B), C8(H8A,H8B), C1(H1A,H1B), C20(H20A,H20B),
 C30(H30A,H30B)
4.d Aromatic/amide H refined with riding coordinates:
 C1AA(H1AA), C0AA(H0AA), C15(H15), C22(H22), C9(H9), C4(H4), C2AA(H2AA),
 C21(H21), C16(H16), C18(H18), C26(H26), C6(H6), C5(H5), C3(H3), C17(H17),
 C28(H28), C25(H25), C27(H27)
4.e X=CH2 refined with riding coordinates:
 N10(H10A,H10B), N11(H11A,H11B), N12(H12A,H12B)
;
_olex2_submission_special_instructions 'No special instructions were received'

loop_
_space_group_symop_operation_xyz
'x, y, z'
'-x, -y, -z'

loop_
_atom_site_label
_atom_site_type_symbol
_atom_site_fract_x
_atom_site_fract_y
_atom_site_fract_z
_atom_site_U_iso_or_equiv
_atom_site_adp_type
_atom_site_occupancy
_atom_site_site_symmetry_order
_atom_site_calc_flag
_atom_site_refinement_flags_posn
_atom_site_refinement_flags_adp
_atom_site_refinement_flags_occupancy
_atom_site_disorder_assembly
_atom_site_disorder_group
Te1 Te 0.73807(3) 0.76789(3) 0.69968(3) 0.01600(9) Uani 1 1 d . . . . .
Te2 Te 0.500000 0.500000 0.500000 0.02600(15) Uani 1 2 d S T P . .
Mo03 Mo 0.67025(4) 0.66574(4) 0.90187(4) 0.02337(13) Uani 1 1 d . . . . .
Mo04 Mo 0.61183(4) 0.96242(4) 0.64439(4) 0.02134(13) Uani 1 1 d . . . . .
Mo05 Mo 0.53626(4) 0.85841(4) 0.84098(4) 0.02353(13) Uani 1 1 d . . . . .
Mo06 Mo 0.82649(5) 0.88197(4) 0.50164(4) 0.02783(14) Uani 1 1 d . . . . .
Mo07 Mo 0.87240(4) 0.58296(4) 0.76506(4) 0.02828(15) Uani 1 1 d . . . . .
Mo08 Mo 0.95240(4) 0.69413(4) 0.56105(4) 0.02793(15) Uani 1 1 d . . . . .
Mo09 Mo 0.57494(5) 0.62024(5) 0.30382(5) 0.04081(18) Uani 1 1 d . . . . .
Mo0A Mo 0.29127(5) 0.56960(5) 0.64336(5) 0.03962(18) Uani 1 1 d . . . . .
Mo0B Mo 0.37030(6) 0.69124(5) 0.44752(5) 0.04337(19) Uani 1 1 d . . . . .
Cu1 Cu 0.50983(6) 0.63442(6) 0.75620(5) 0.02413(19) Uani 1 1 d . . . . .
Cu3 Cu 0.57896(6) 0.74979(6) 0.55489(5) 0.02740(19) Uani 1 1 d . . . . .
Cu2 Cu 0.70957(7) 0.54945(6) 0.60628(6) 0.0328(2) Uani 1 1 d . . . . .
O20 O 0.6868(3) 0.8817(3) 0.7392(3) 0.0192(9) Uani 1 1 d . . . . .
O4 O 0.6138(3) 0.7231(3) 0.7810(3) 0.0203(9) Uani 1 1 d . . . . .
O19 O 0.5071(3) 0.9008(3) 0.7339(3) 0.0250(10) Uani 1 1 d . . . . .
O21 O 0.7973(3) 0.7228(3) 0.7919(3) 0.0237(10) Uani 1 1 d . . . . .
O4W O 0.5801(3) 0.6309(3) 0.6331(3) 0.0206(9) Uani 1 1 d . . . . .
O7 O 0.7362(3) 0.5687(3) 0.8401(3) 0.0275(11) Uani 1 1 d . . . . .
O22 O 0.8646(3) 0.8139(3) 0.6226(3) 0.0234(10) Uani 1 1 d . . . . .
O23 O 0.7970(3) 0.6550(3) 0.6599(3) 0.0194(9) Uani 1 1 d . . . . .
O3 O 0.6232(3) 0.7912(3) 0.9092(3) 0.0274(11) Uani 1 1 d . . . . .
O34 O 0.3767(4) 0.4533(3) 0.5825(3) 0.0341(12) Uani 1 1 d . . . . .
O24 O 0.6813(3) 0.8185(3) 0.6066(3) 0.0206(9) Uani 1 1 d . . . . .
O5 O 0.5578(4) 0.6184(3) 0.9561(3) 0.0376(12) Uani 1 1 d . . . . .
N7 N 0.5829(4) 0.5148(4) 0.7852(3) 0.0237(12) Uani 1 1 d . . . . .
O18 O 0.5562(4) 0.9823(3) 0.5633(3) 0.0340(12) Uani 1 1 d . . . . .
O6 O 0.7375(4) 0.6494(4) 0.9739(3) 0.0386(13) Uani 1 1 d . . . . .
O2W O 0.8148(4) 0.4465(3) 0.5728(3) 0.0413(13) Uani 1 1 d D . . . .
H2WA H 0.872468 0.457412 0.573509 0.062 Uiso 1 1 d GR . . . .
H2WB H 0.824504 0.443788 0.520313 0.062 Uiso 1 1 d GR . . . .
O36 O 0.5520(4) 0.3896(3) 0.4536(3) 0.0335(12) Uani 1 1 d . . . . .
O17 O 0.5941(4) 1.0624(3) 0.6797(3) 0.0372(12) Uani 1 1 d . . . . .
O35 O 0.5624(3) 0.4467(3) 0.5887(3) 0.0316(12) Uani 1 1 d . . . . .
O13 O 0.8761(3) 0.7600(3) 0.4865(3) 0.0302(11) Uani 1 1 d . . . . .
O10 O 0.9764(3) 0.6551(3) 0.6745(3) 0.0316(12) Uani 1 1 d . . . . .
O32 O 0.3786(4) 0.5057(4) 0.7154(3) 0.0424(14) Uani 1 1 d . . . . .
O1W O 0.4111(4) 0.6235(4) 0.8746(3) 0.0381(13) Uani 1 1 d . . . . .
H1WA H 0.394981 0.675929 0.889237 0.057 Uiso 1 1 d GR . . . .
H1WB H 0.440786 0.592506 0.910716 0.057 Uiso 1 1 d GR . . . .
O16 O 0.7547(3) 0.9737(3) 0.5733(3) 0.0271(11) Uani 1 1 d . . . . .
O1 O 0.5215(4) 0.9568(3) 0.8781(3) 0.0417(14) Uani 1 1 d . . . . .
O2 O 0.4273(4) 0.8085(4) 0.8981(3) 0.0481(15) Uani 1 1 d . . . . .
N2 N 0.6966(4) 0.6984(4) 0.4697(3) 0.0235(12) Uani 1 1 d . . . . .
N8 N 0.6651(4) 0.4821(4) 0.7234(3) 0.0230(12) Uani 1 1 d . . . . .
O11 O 0.9773(4) 0.5930(4) 0.5281(3) 0.0426(14) Uani 1 1 d D . . . .
N1 N 0.8234(4) 0.6748(4) 0.3551(3) 0.0275(13) Uani 1 1 d . . . . .
O3W O 0.5509(4) 0.8451(3) 0.4614(3) 0.0394(13) Uani 1 1 d . . . . .
H3WA H 0.571868 0.824756 0.413456 0.059 Uiso 1 1 d DGR . . . .
H3WB H 0.587438 0.889326 0.451026 0.059 Uiso 1 1 d GR . . . .
N6 N 0.3079(4) 0.8556(4) 0.7125(4) 0.0280(13) Uani 1 1 d . . . . .
N9 N 0.6459(4) 0.3860(4) 0.8428(4) 0.0252(12) Uani 1 1 d . . . . .
O14 O 0.9372(4) 0.9333(4) 0.4569(4) 0.0459(14) Uani 1 1 d . . . . .
O8 O 0.9359(4) 0.5670(4) 0.8394(4) 0.0447(14) Uani 1 1 d . . . . .
N4 N 0.4512(4) 0.7885(4) 0.6389(3) 0.0248(12) Uani 1 1 d . . . . .
N5 N 0.4242(4) 0.7425(4) 0.7213(4) 0.0248(12) Uani 1 1 d . . . . .
O25 O 0.6861(5) 0.6670(4) 0.2514(4) 0.0619(18) Uani 1 1 d . . . . .
O12 O 1.0639(4) 0.7419(4) 0.5156(3) 0.0429(14) Uani 1 1 d . . . . .
O15 O 0.7627(4) 0.9110(4) 0.4272(3) 0.0402(13) Uani 1 1 d . . . . .
N3 N 0.7527(4) 0.6182(4) 0.4905(4) 0.0238(12) Uani 1 1 d . . . . .
O27 O 0.5076(4) 0.7098(4) 0.3769(4) 0.0473(15) Uani 1 1 d . . . . .
O30 O 0.2658(4) 0.6174(4) 0.5326(4) 0.0464(15) Uani 1 1 d . . . . .
O29 O 0.3091(5) 0.7171(4) 0.3716(4) 0.0575(17) Uani 1 1 d . . . . .
O31 O 0.2687(4) 0.6672(4) 0.6838(4) 0.0571(18) Uani 1 1 d . . . . .
O26 O 0.5068(5) 0.6487(4) 0.2321(4) 0.0599(18) Uani 1 1 d . . . . .
O9 O 0.8993(4) 0.4865(4) 0.7234(4) 0.0451(14) Uani 1 1 d . . . . .
C1AA C 0.5712(5) 0.4552(5) 0.8576(4) 0.0262(15) Uani 1 1 d . . . . .
H1AA H 0.520306 0.460048 0.909732 0.031 Uiso 1 1 calc R . . . .
C0AA C 0.3382(5) 0.7835(4) 0.7654(4) 0.0257(15) Uani 1 1 d . . . . .
H0AA H 0.303708 0.765878 0.823631 0.031 Uiso 1 1 calc R . . . .
C14 C 0.7583(5) 0.2961(5) 0.9270(4) 0.0329(17) Uani 1 1 d . . . . .
O28 O 0.3472(5) 0.7840(4) 0.4945(4) 0.0646(19) Uani 1 1 d . . . . .
C13 C 0.6608(5) 0.3024(5) 0.9034(5) 0.0359(18) Uani 1 1 d . . . . .
H13A H 0.663187 0.250552 0.877597 0.043 Uiso 1 1 calc R . . . .
H13B H 0.602492 0.300019 0.955496 0.043 Uiso 1 1 calc R . . . .
O33 O 0.1837(4) 0.5162(4) 0.6952(4) 0.0601(19) Uani 1 1 d . . . . .
C15 C 0.7906(6) 0.3705(6) 0.9412(5) 0.044(2) Uani 1 1 d . . . . .
H15 H 0.751068 0.426030 0.937515 0.053 Uiso 1 1 calc R . . . .
C22 C 0.7406(5) 0.7307(5) 0.3886(4) 0.0288(16) Uani 1 1 d . . . . .
H22 H 0.718080 0.784518 0.358361 0.035 Uiso 1 1 calc DR . . . .
C9 C 0.3794(5) 0.8568(5) 0.6357(5) 0.0293(16) Uani 1 1 d . . . . .
H9 H 0.378747 0.899698 0.586743 0.035 Uiso 1 1 calc R . . . .
C23 C 0.8980(5) 0.6921(5) 0.2682(4) 0.0340(17) Uani 1 1 d . . . . .
H23A H 0.862434 0.719246 0.226518 0.041 Uiso 1 1 calc R . . . .
H23B H 0.935711 0.635577 0.252487 0.041 Uiso 1 1 calc R . . . .
C8 C 0.2183(5) 0.9227(5) 0.7390(5) 0.0374(18) Uani 1 1 d . . . . .
H8A H 0.158927 0.891517 0.774530 0.045 Uiso 1 1 calc R . . . .
H8B H 0.203081 0.958550 0.688340 0.045 Uiso 1 1 calc R . . . .
C4 C 0.3324(6) 1.1030(5) 0.7925(5) 0.0387(19) Uani 1 1 d . . . . .
H4 H 0.381036 1.143748 0.763910 0.046 Uiso 1 1 calc R . . . .
C2AA C 0.7027(5) 0.4045(5) 0.7592(4) 0.0277(15) Uani 1 1 d . . . . .
H2AA H 0.759280 0.368135 0.731386 0.033 Uiso 1 1 calc R . . . .
C21 C 0.8268(5) 0.6062(4) 0.4216(4) 0.0251(15) Uani 1 1 d . . . . .
H21 H 0.876310 0.556721 0.417926 0.030 Uiso 1 1 calc R . . . .
C16 C 0.8181(6) 0.2155(5) 0.9354(5) 0.043(2) Uani 1 1 d . . . . .
H16 H 0.798410 0.164132 0.926038 0.052 Uiso 1 1 calc R . . . .
C24 C 0.9713(5) 0.7555(5) 0.2678(4) 0.0281(15) Uani 1 1 d . . . . .
C18 C 0.8815(6) 0.3641(6) 0.9612(6) 0.053(2) Uani 1 1 d . . . . .
H18 H 0.903474 0.415502 0.968282 0.063 Uiso 1 1 calc R . . . .
C19 C 0.9383(6) 0.2813(6) 0.9703(6) 0.048(2) Uani 1 1 d . . . . .
C26 C 0.9599(6) 0.8458(5) 0.2365(5) 0.0399(19) Uani 1 1 d . . . . .
H26 H 0.909706 0.868517 0.210042 0.048 Uiso 1 1 calc R . . . .
C7 C 0.2402(5) 0.9837(5) 0.7887(5) 0.0299(16) Uani 1 1 d . . . . .
C2 C 0.2795(7) 1.1003(6) 0.8800(6) 0.045(2) Uani 1 1 d . . . . .
C6 C 0.3123(6) 1.0446(5) 0.7484(5) 0.0399(19) Uani 1 1 d . . . . .
H6 H 0.348354 1.046477 0.690207 0.048 Uiso 1 1 calc R . . . .
C5 C 0.1886(6) 0.9809(6) 0.8757(5) 0.045(2) Uani 1 1 d . . . . .
H5 H 0.140409 0.939835 0.904299 0.054 Uiso 1 1 calc R . . . .
C3 C 0.2081(7) 1.0390(6) 0.9210(6) 0.054(2) Uani 1 1 d . . . . .
H3 H 0.172681 1.036412 0.979391 0.064 Uiso 1 1 calc R . . . .
C17 C 0.9063(6) 0.2082(6) 0.9571(6) 0.052(2) Uani 1 1 d . . . . .
H17 H 0.944410 0.152213 0.962864 0.062 Uiso 1 1 calc R . . . .
C28 C 1.0216(6) 0.9044(6) 0.2433(6) 0.053(2) Uani 1 1 d . . . . .
H28 H 1.012146 0.966024 0.222663 0.064 Uiso 1 1 calc R . . . .
C25 C 1.0473(6) 0.7216(6) 0.3043(5) 0.044(2) Uani 1 1 d . . . . .
H25 H 1.056548 0.659987 0.325234 0.053 Uiso 1 1 calc R . . . .
C27 C 1.1096(6) 0.7791(7) 0.3098(6) 0.052(2) Uani 1 1 d . . . . .
H27 H 1.161864 0.755433 0.333676 0.063 Uiso 1 1 calc R . . . .
C29 C 1.0973(6) 0.8703(7) 0.2812(6) 0.052(2) Uani 1 1 d . . . . .
N10 N 0.3901(5) 1.1169(5) 0.9617(5) 0.058(2) Uani 1 1 d . . . . .
H10A H 0.418446 1.064146 0.951391 0.070 Uiso 1 1 calc R . . . .
H10B H 0.411773 1.144474 0.990999 0.070 Uiso 1 1 calc R . . . .
N11 N 1.0453(6) 0.3330(6) 1.0417(6) 0.081(3) Uani 1 1 d . . . . .
H11A H 0.992990 0.370485 1.060294 0.097 Uiso 1 1 calc R . . . .
H11B H 1.100156 0.332037 1.054841 0.097 Uiso 1 1 calc R . . . .
C1 C 0.3048(7) 1.1600(6) 0.9293(6) 0.062(3) Uani 1 1 d . . . . .
H1A H 0.322972 1.217165 0.892007 0.074 Uiso 1 1 calc R . . . .
H1B H 0.244989 1.172377 0.977394 0.074 Uiso 1 1 calc R . . . .
C20 C 1.0411(7) 0.2711(8) 0.9879(7) 0.073(3) Uani 1 1 d . . . . .
H20A H 1.054177 0.209453 1.015855 0.088 Uiso 1 1 calc R . . . .
H20B H 1.095198 0.281536 0.933271 0.088 Uiso 1 1 calc R . . . .
C30 C 1.1611(8) 0.9347(10) 0.2928(7) 0.096(5) Uani 1 1 d . . . . .
H30A H 1.132740 0.997063 0.280632 0.115 Uiso 1 1 calc R . . . .
H30B H 1.231259 0.927721 0.255507 0.115 Uiso 1 1 calc R . . . .
N12 N 1.1550(8) 0.9057(8) 0.3919(7) 0.119(4) Uani 1 1 d . U . . .
H12A H 1.120344 0.862007 0.423771 0.143 Uiso 1 1 calc R . . . .
H12B H 1.186394 0.933852 0.413358 0.143 Uiso 1 1 calc R . . . .
O6W O 0.5675(5) 1.1602(4) 0.8139(4) 0.0542(16) Uiso 1 1 d . . . . .
H6WA H 0.597470 1.164619 0.759954 0.081 Uiso 1 1 d G . . . .
H6WB H 0.504134 1.168789 0.818962 0.081 Uiso 1 1 d G . . . .
O5W O 0.2953(5) 0.4995(5) 0.8896(4) 0.0598(17) Uiso 1 1 d . . . . .
H5WA H 0.349805 0.473510 0.915454 0.090 Uiso 1 1 d G . . . .
H5WB H 0.322945 0.487700 0.830233 0.090 Uiso 1 1 d G . . . .

loop_
_atom_site_aniso_label
_atom_site_aniso_U_11
_atom_site_aniso_U_22
_atom_site_aniso_U_33
_atom_site_aniso_U_23
_atom_site_aniso_U_13
_atom_site_aniso_U_12
Te1 0.01722(19) 0.0157(2) 0.0166(2) -0.00371(16) -0.00688(17) -0.00112(15)
Te2 0.0311(3) 0.0264(4) 0.0295(4) -0.0105(3) -0.0166(3) -0.0048(3)
Mo03 0.0288(3) 0.0225(3) 0.0197(3) -0.0006(2) -0.0106(3) -0.0026(2)
Mo04 0.0269(3) 0.0175(3) 0.0207(3) -0.0022(2) -0.0109(3) 0.0005(2)
Mo05 0.0269(3) 0.0253(3) 0.0178(3) -0.0061(2) -0.0069(3) 0.0020(2)
Mo06 0.0305(3) 0.0315(4) 0.0209(3) -0.0014(3) -0.0060(3) -0.0100(3)
Mo07 0.0284(3) 0.0233(3) 0.0366(4) -0.0080(3) -0.0168(3) 0.0053(2)
Mo08 0.0201(3) 0.0318(4) 0.0325(4) -0.0150(3) -0.0032(3) -0.0020(2)
Mo09 0.0489(4) 0.0454(5) 0.0385(4) 0.0013(3) -0.0245(4) -0.0215(3)
Mo0A 0.0295(3) 0.0480(5) 0.0503(5) -0.0246(4) -0.0132(3) -0.0053(3)
Mo0B 0.0541(5) 0.0314(4) 0.0626(5) -0.0117(4) -0.0418(4) 0.0013(3)
Cu1 0.0237(4) 0.0219(5) 0.0239(4) -0.0032(3) -0.0056(4) 0.0007(3)
Cu3 0.0286(4) 0.0288(5) 0.0212(4) -0.0045(4) -0.0075(4) 0.0067(4)
Cu2 0.0334(5) 0.0290(5) 0.0223(5) 0.0031(4) -0.0013(4) 0.0085(4)
O20 0.024(2) 0.017(2) 0.022(2) -0.0085(18) -0.011(2) -0.0007(18)
O4 0.020(2) 0.021(2) 0.019(2) -0.0032(18) -0.0052(19) -0.0034(18)
O19 0.025(2) 0.026(3) 0.026(3) -0.004(2) -0.013(2) 0.0007(19)
O21 0.023(2) 0.026(3) 0.027(3) -0.008(2) -0.015(2) 0.0011(19)
O4W 0.020(2) 0.022(2) 0.020(2) -0.0051(19) -0.0051(19) -0.0028(18)
O7 0.031(3) 0.020(3) 0.033(3) -0.005(2) -0.012(2) -0.0004(19)
O22 0.022(2) 0.026(3) 0.024(2) -0.006(2) -0.006(2) -0.0071(19)
O23 0.017(2) 0.020(2) 0.022(2) -0.0087(19) -0.0042(19) 0.0009(17)
O3 0.039(3) 0.026(3) 0.020(2) -0.011(2) -0.012(2) 0.001(2)
O34 0.039(3) 0.035(3) 0.038(3) -0.011(2) -0.019(3) -0.012(2)
O24 0.025(2) 0.022(2) 0.017(2) -0.0023(18) -0.012(2) -0.0003(18)
O5 0.041(3) 0.037(3) 0.031(3) -0.001(2) -0.006(3) -0.009(2)
N7 0.030(3) 0.020(3) 0.020(3) -0.001(2) -0.006(3) -0.003(2)
O18 0.041(3) 0.036(3) 0.027(3) -0.001(2) -0.019(2) 0.001(2)
O6 0.050(3) 0.041(3) 0.031(3) -0.002(2) -0.025(3) -0.002(3)
O2W 0.037(3) 0.033(3) 0.039(3) 0.000(2) -0.001(3) 0.008(2)
O36 0.036(3) 0.033(3) 0.039(3) -0.019(2) -0.015(2) 0.000(2)
O17 0.048(3) 0.023(3) 0.041(3) -0.011(2) -0.013(3) 0.000(2)
O35 0.037(3) 0.036(3) 0.033(3) -0.010(2) -0.023(2) -0.005(2)
O13 0.027(2) 0.040(3) 0.028(3) -0.017(2) -0.006(2) -0.004(2)
O10 0.021(2) 0.036(3) 0.043(3) -0.012(2) -0.015(2) 0.000(2)
O32 0.039(3) 0.064(4) 0.032(3) -0.016(3) -0.013(3) -0.011(3)
O1W 0.040(3) 0.038(3) 0.027(3) -0.004(2) -0.003(2) 0.002(2)
O16 0.035(3) 0.022(3) 0.028(3) -0.005(2) -0.011(2) -0.009(2)
O1 0.057(3) 0.034(3) 0.038(3) -0.021(3) -0.022(3) 0.018(3)
O2 0.036(3) 0.067(4) 0.034(3) -0.002(3) -0.006(3) -0.004(3)
N2 0.028(3) 0.024(3) 0.022(3) -0.006(2) -0.011(3) -0.002(2)
N8 0.024(3) 0.021(3) 0.021(3) -0.002(2) -0.005(2) -0.001(2)
O11 0.039(3) 0.044(4) 0.048(3) -0.028(3) -0.011(3) 0.009(2)
N1 0.036(3) 0.028(3) 0.016(3) -0.005(2) -0.004(3) -0.003(3)
O3W 0.045(3) 0.031(3) 0.035(3) 0.006(2) -0.010(3) -0.002(2)
N6 0.026(3) 0.028(3) 0.033(3) -0.008(3) -0.014(3) 0.003(2)
N9 0.027(3) 0.024(3) 0.025(3) -0.002(2) -0.010(3) -0.003(2)
O14 0.043(3) 0.047(4) 0.046(4) -0.007(3) -0.005(3) -0.021(3)
O8 0.040(3) 0.049(4) 0.048(4) 0.002(3) -0.025(3) 0.000(3)
N4 0.026(3) 0.028(3) 0.022(3) -0.008(2) -0.009(3) 0.000(2)
N5 0.023(3) 0.027(3) 0.025(3) -0.004(3) -0.008(3) -0.004(2)
O25 0.066(4) 0.077(5) 0.053(4) 0.007(3) -0.026(3) -0.043(4)
O12 0.025(3) 0.059(4) 0.044(3) -0.008(3) -0.007(3) -0.014(2)
O15 0.057(3) 0.043(3) 0.024(3) -0.001(2) -0.021(3) -0.001(3)
N3 0.027(3) 0.017(3) 0.029(3) -0.008(2) -0.010(3) 0.003(2)
O27 0.061(4) 0.039(3) 0.058(4) 0.002(3) -0.040(3) -0.019(3)
O30 0.044(3) 0.047(4) 0.064(4) -0.022(3) -0.032(3) 0.001(3)
O29 0.068(4) 0.057(4) 0.067(4) -0.006(3) -0.052(4) -0.002(3)
O31 0.046(3) 0.064(4) 0.076(5) -0.042(4) -0.018(3) -0.006(3)
O26 0.079(4) 0.066(5) 0.052(4) -0.002(3) -0.039(4) -0.028(4)
O9 0.043(3) 0.030(3) 0.061(4) -0.019(3) -0.014(3) 0.007(2)
C1AA 0.022(3) 0.029(4) 0.028(4) -0.004(3) -0.005(3) -0.009(3)
C0AA 0.027(3) 0.024(4) 0.024(4) -0.009(3) -0.004(3) 0.004(3)
C14 0.038(4) 0.035(4) 0.024(4) -0.002(3) -0.013(3) 0.000(3)
O28 0.097(5) 0.038(4) 0.078(5) -0.019(3) -0.053(4) 0.006(3)
C13 0.037(4) 0.034(4) 0.033(4) 0.002(3) -0.010(4) -0.006(3)
O33 0.034(3) 0.083(5) 0.073(5) -0.040(4) -0.007(3) -0.017(3)
C15 0.049(5) 0.036(5) 0.052(5) -0.001(4) -0.028(4) 0.001(4)
C22 0.035(4) 0.028(4) 0.026(4) -0.003(3) -0.014(3) -0.003(3)
C9 0.026(4) 0.031(4) 0.027(4) -0.012(3) -0.002(3) 0.002(3)
C23 0.042(4) 0.029(4) 0.025(4) -0.003(3) -0.004(3) -0.004(3)
C8 0.032(4) 0.032(5) 0.046(5) -0.013(4) -0.011(4) 0.006(3)
C4 0.041(4) 0.036(5) 0.046(5) -0.016(4) -0.020(4) 0.001(3)
C2AA 0.028(4) 0.022(4) 0.031(4) -0.001(3) -0.010(3) 0.003(3)
C21 0.030(4) 0.019(4) 0.026(4) -0.004(3) -0.008(3) -0.001(3)
C16 0.041(5) 0.030(5) 0.059(6) -0.008(4) -0.018(4) 0.002(4)
C24 0.025(3) 0.030(4) 0.024(4) -0.005(3) -0.003(3) 0.003(3)
C18 0.052(5) 0.054(6) 0.069(7) -0.020(5) -0.036(5) -0.004(4)
C19 0.038(5) 0.059(6) 0.054(6) -0.017(5) -0.021(4) 0.005(4)
C26 0.040(4) 0.040(5) 0.044(5) 0.001(4) -0.025(4) -0.003(4)
C7 0.032(4) 0.028(4) 0.032(4) -0.004(3) -0.019(3) 0.007(3)
C2 0.057(5) 0.040(5) 0.049(5) -0.018(4) -0.033(5) 0.012(4)
C6 0.050(5) 0.035(5) 0.035(4) -0.008(4) -0.018(4) 0.005(4)
C5 0.054(5) 0.041(5) 0.034(5) -0.001(4) -0.011(4) 0.001(4)
C3 0.067(6) 0.058(6) 0.033(5) -0.016(4) -0.017(5) 0.017(5)
C17 0.049(5) 0.046(6) 0.051(6) -0.001(4) -0.017(5) 0.011(4)
C28 0.053(5) 0.037(5) 0.074(7) -0.014(5) -0.021(5) -0.007(4)
C25 0.030(4) 0.045(5) 0.045(5) 0.002(4) -0.009(4) 0.011(4)
C27 0.025(4) 0.083(8) 0.049(6) -0.020(5) -0.015(4) 0.012(4)
C29 0.032(4) 0.070(7) 0.064(6) -0.032(5) -0.013(4) -0.010(4)
N10 0.075(5) 0.059(5) 0.065(5) -0.036(4) -0.046(5) 0.013(4)
N11 0.054(5) 0.092(7) 0.126(8) -0.043(6) -0.061(6) 0.014(5)
C1 0.081(7) 0.052(6) 0.067(7) -0.033(5) -0.042(6) 0.022(5)
C20 0.048(6) 0.099(9) 0.087(8) -0.032(7) -0.037(6) 0.008(5)
C30 0.062(7) 0.178(14) 0.070(8) -0.031(8) -0.021(6) -0.056(8)
N12 0.120(4) 0.119(4) 0.122(4) -0.023(2) -0.038(2) -0.019(2)

loop_
_atom_type_symbol
_atom_type_description
_atom_type_scat_dispersion_real
_atom_type_scat_dispersion_imag
_atom_type_scat_source
C C 0.0033 0.0016 'International Tables Vol C Tables 4.2.6.8 and 6.1.1.4'
H H 0.0000 0.0000 'International Tables Vol C Tables 4.2.6.8 and 6.1.1.4'
Cu Cu 0.3201 1.2651 'International Tables Vol C Tables 4.2.6.8 and 6.1.1.4'
Mo Mo -1.6832 0.6857 'International Tables Vol C Tables 4.2.6.8 and 6.1.1.4'
N N 0.0061 0.0033 'International Tables Vol C Tables 4.2.6.8 and 6.1.1.4'
O O 0.0106 0.0060 'International Tables Vol C Tables 4.2.6.8 and 6.1.1.4'
Te Te -0.5308 1.6751 'International Tables Vol C Tables 4.2.6.8 and 6.1.1.4'

loop_
_geom_angle_atom_site_label_1
_geom_angle_atom_site_label_2
_geom_angle_atom_site_label_3
_geom_angle
_geom_angle_site_symmetry_1
_geom_angle_site_symmetry_3
_geom_angle_publ_flag
O20 Te1 O21 92.09(17) . . ?
O20 Te1 O22 92.40(18) . . ?
O20 Te1 O23 176.78(16) . . ?
O20 Te1 O24 85.93(17) . . ?
O4 Te1 O20 86.28(17) . . ?
O4 Te1 O21 85.54(18) . . ?
O4 Te1 O22 177.22(17) . . ?
O4 Te1 O23 96.18(17) . . ?
O4 Te1 O24 96.18(17) . . ?
O21 Te1 O22 92.06(18) . . ?
O21 Te1 O24 177.29(18) . . ?
O23 Te1 O21 86.03(17) . . ?
O23 Te1 O22 85.05(17) . . ?
O23 Te1 O24 95.86(17) . . ?
O24 Te1 O22 86.16(18) . . ?
O34 Te2 O34 180.0 2_666 . ?
O36 Te2 O34 84.9(2) 2_666 . ?
O36 Te2 O34 95.1(2) . . ?
O36 Te2 O34 84.9(2) . 2_666 ?
O36 Te2 O34 95.1(2) 2_666 2_666 ?
O36 Te2 O36 180.0 . 2_666 ?
O35 Te2 O34 84.9(2) . . ?
O35 Te2 O34 95.1(2) . 2_666 ?
O35 Te2 O34 84.9(2) 2_666 2_666 ?
O35 Te2 O34 95.1(2) 2_666 . ?
O35 Te2 O36 93.4(2) 2_666 . ?
O35 Te2 O36 86.6(2) 2_666 2_666 ?
O35 Te2 O36 93.4(2) . 2_666 ?
O35 Te2 O36 86.6(2) . . ?
O35 Te2 O35 180.0 . 2_666 ?
O21 Mo03 O4 70.02(14) . . ?
O7 Mo03 O4 83.46(17) . . ?
O7 Mo03 O21 74.15(17) . . ?
O7 Mo03 O3 153.3(2) . . ?
O3 Mo03 O4 74.95(16) . . ?
O3 Mo03 O21 83.63(18) . . ?
O5 Mo03 O4 90.7(2) . . ?
O5 Mo03 O21 158.9(2) . . ?
O5 Mo03 O7 96.0(2) . . ?
O5 Mo03 O3 99.8(2) . . ?
O5 Mo03 O6 106.5(2) . . ?
O6 Mo03 O4 161.9(2) . . ?
O6 Mo03 O21 93.7(2) . . ?
O6 Mo03 O7 100.1(2) . . ?
O6 Mo03 O3 96.0(2) . . ?
O20 Mo04 O24 69.86(14) . . ?
O19 Mo04 O20 74.13(16) . . ?
O19 Mo04 O24 86.36(17) . . ?
O19 Mo04 O16 152.71(19) . . ?
O18 Mo04 O20 157.23(19) . . ?
O18 Mo04 O19 98.5(2) . . ?
O18 Mo04 O24 88.43(19) . . ?
O18 Mo04 O16 98.9(2) . . ?
O17 Mo04 O20 96.5(2) . . ?
O17 Mo04 O19 99.8(2) . . ?
O17 Mo04 O24 163.05(19) . . ?
O17 Mo04 O18 106.1(2) . . ?
O17 Mo04 O16 95.4(2) . . ?
O16 Mo04 O20 81.76(17) . . ?
O16 Mo04 O24 73.28(16) . . ?
O20 Mo05 O4 68.89(14) . . ?
O19 Mo05 O20 73.52(16) . . ?
O19 Mo05 O4 84.56(16) . . ?
O19 Mo05 O3 152.19(18) . . ?
O3 Mo05 O20 83.05(17) . . ?
O3 Mo05 O4 72.97(15) . . ?
O1 Mo05 O20 96.0(2) . . ?
O1 Mo05 O4 161.7(2) . . ?
O1 Mo05 O19 101.5(2) . . ?
O1 Mo05 O3 95.6(2) . . ?
O2 Mo05 O20 158.5(2) . . ?
O2 Mo05 O4 90.8(2) . . ?
O2 Mo05 O19 98.5(2) . . ?
O2 Mo05 O3 98.0(2) . . ?
O2 Mo05 O1 105.2(3) . . ?
O22 Mo06 O24 69.68(14) . . ?
O13 Mo06 O22 74.48(18) . . ?
O13 Mo06 O24 85.12(17) . . ?
O13 Mo06 O16 152.3(2) . . ?
O16 Mo06 O22 81.81(17) . . ?
O16 Mo06 O24 73.18(16) . . ?
O14 Mo06 O22 94.1(2) . . ?
O14 Mo06 O24 160.6(2) . . ?
O14 Mo06 O13 101.1(2) . . ?
O14 Mo06 O16 94.6(2) . . ?
O15 Mo06 O22 159.9(2) . . ?
O15 Mo06 O24 90.9(2) . . ?
O15 Mo06 O13 99.3(2) . . ?
O15 Mo06 O16 98.2(2) . . ?
O15 Mo06 O14 106.0(3) . . ?
O21 Mo07 O23 69.87(14) . . ?
O7 Mo07 O21 72.78(17) . . ?
O7 Mo07 O23 86.12(17) . . ?
O7 Mo07 O10 152.01(19) . . ?
O10 Mo07 O21 82.15(18) . . ?
O10 Mo07 O23 73.48(16) . . ?
O8 Mo07 O21 94.1(2) . . ?
O8 Mo07 O7 100.0(2) . . ?
O8 Mo07 O23 160.5(2) . . ?
O8 Mo07 O10 93.9(2) . . ?
O9 Mo07 O21 159.2(2) . . ?
O9 Mo07 O7 100.4(2) . . ?
O9 Mo07 O23 90.4(2) . . ?
O9 Mo07 O10 98.7(2) . . ?
O9 Mo07 O8 106.5(3) . . ?
O22 Mo08 O23 69.63(14) . . ?
O13 Mo08 O22 74.12(17) . . ?
O13 Mo08 O23 87.08(17) . . ?
O13 Mo08 O10 153.22(18) . . ?
O10 Mo08 O22 81.70(17) . . ?
O10 Mo08 O23 73.66(16) . . ?
O11 Mo08 O22 160.3(2) . . ?
O11 Mo08 O23 91.7(2) . . ?
O11 Mo08 O13 99.6(2) . . ?
O11 Mo08 O10 99.4(2) . . ?
O11 Mo08 O12 104.7(2) . . ?
O12 Mo08 O22 94.8(2) . . ?
O12 Mo08 O23 160.4(2) . . ?
O12 Mo08 O13 100.5(2) . . ?
O12 Mo08 O10 92.7(2) . . ?
O34 Mo09 O35 69.46(16) 2_666 2_666 ?
O32 Mo09 O34 73.54(19) 2_666 2_666 ?
O32 Mo09 O35 83.14(19) 2_666 2_666 ?
O25 Mo09 O34 95.0(2) . 2_666 ?
O25 Mo09 O35 163.0(2) . 2_666 ?
O25 Mo09 O32 99.3(3) . 2_666 ?
O25 Mo09 O27 98.3(3) . . ?
O25 Mo09 O26 104.6(3) . . ?
O27 Mo09 O34 84.2(2) . 2_666 ?
O27 Mo09 O35 74.14(19) . 2_666 ?
O27 Mo09 O32 152.6(2) . 2_666 ?
O26 Mo09 O34 159.4(2) . 2_666 ?
O26 Mo09 O35 91.7(2) . 2_666 ?
O26 Mo09 O32 96.6(3) . 2_666 ?
O26 Mo09 O27 99.1(3) . . ?
O34 Mo0A O36 70.35(17) . 2_666 ?
O32 Mo0A O34 74.07(19) . . ?
O32 Mo0A O36 82.58(19) . 2_666 ?
O30 Mo0A O34 85.2(2) . . ?
O30 Mo0A O36 74.3(2) . 2_666 ?
O30 Mo0A O32 153.1(2) . . ?
O31 Mo0A O34 159.5(2) . . ?
O31 Mo0A O36 91.7(2) . 2_666 ?
O31 Mo0A O32 94.4(3) . . ?
O31 Mo0A O30 99.8(3) . . ?
O33 Mo0A O34 93.7(2) . . ?
O33 Mo0A O36 162.8(2) . 2_666 ?
O33 Mo0A O32 99.5(3) . . ?
O33 Mo0A O30 98.7(3) . . ?
O33 Mo0A O31 105.0(3) . . ?
O35 Mo0B O36 70.74(15) 2_666 2_666 ?
O27 Mo0B O36 83.8(2) . 2_666 ?
O27 Mo0B O35 76.2(2) . 2_666 ?
O27 Mo0B O30 152.8(2) . . ?
O30 Mo0B O36 74.90(19) . 2_666 ?
O30 Mo0B O35 80.9(2) . 2_666 ?
O29 Mo0B O36 161.7(2) . 2_666 ?
O29 Mo0B O35 92.8(2) . 2_666 ?
O29 Mo0B O27 100.5(3) . . ?
O29 Mo0B O30 95.1(3) . . ?
O28 Mo0B O36 90.8(2) . 2_666 ?
O28 Mo0B O35 160.8(2) . 2_666 ?
O28 Mo0B O27 96.9(3) . . ?
O28 Mo0B O30 99.9(3) . . ?
O28 Mo0B O29 106.2(3) . . ?
O4W Cu1 O4 99.84(15) . . ?
O4W Cu1 N7 89.1(2) . . ?
O4W Cu1 O1W 164.91(19) . . ?
N7 Cu1 O4 97.95(18) . . ?
N7 Cu1 O1W 91.5(2) . . ?
O1W Cu1 O4 95.01(18) . . ?
N5 Cu1 O4 91.21(18) . . ?
N5 Cu1 O4W 88.1(2) . . ?
N5 Cu1 N7 170.8(2) . . ?
N5 Cu1 O1W 88.9(2) . . ?
O4W Cu3 O24 97.05(16) . . ?
N2 Cu3 O4W 88.0(2) . . ?
N2 Cu3 O24 93.69(18) . . ?
N2 Cu3 O3W 89.4(2) . . ?
N2 Cu3 N4 172.2(2) . . ?
O3W Cu3 O4W 159.80(19) . . ?
O3W Cu3 O24 103.11(19) . . ?
N4 Cu3 O4W 88.2(2) . . ?
N4 Cu3 O24 93.53(18) . . ?
N4 Cu3 O3W 91.8(2) . . ?
O4W Cu2 O2W 163.9(2) . . ?
N8 Cu2 O4W 89.1(2) . . ?
N8 Cu2 O2W 89.4(2) . . ?
N3 Cu2 O4W 90.1(2) . . ?
N3 Cu2 O2W 91.6(2) . . ?
N3 Cu2 N8 179.1(2) . . ?
Te1 O20 Mo04 104.80(17) . . ?
Te1 O20 Mo05 105.63(18) . . ?
Mo04 O20 Mo05 92.46(15) . . ?
Te1 O4 Mo03 99.79(16) . . ?
Te1 O4 Mo05 99.19(17) . . ?
Te1 O4 Cu1 126.37(19) . . ?
Mo03 O4 Mo05 89.37(13) . . ?
Cu1 O4 Mo03 115.83(18) . . ?
Cu1 O4 Mo05 118.81(17) . . ?
Mo04 O19 Mo05 114.8(2) . . ?
Te1 O21 Mo03 104.65(17) . . ?
Te1 O21 Mo07 102.93(17) . . ?
Mo03 O21 Mo07 92.41(17) . . ?
Cu1 O4W Cu3 115.1(2) . . ?
Cu1 O4W Cu2 115.9(2) . . ?
Cu2 O4W Cu3 116.3(2) . . ?
Mo07 O7 Mo03 115.9(2) . . ?
Te1 O22 Mo06 104.21(18) . . ?
Te1 O22 Mo08 103.58(18) . . ?
Mo06 O22 Mo08 91.69(15) . . ?
Te1 O23 Mo07 101.15(16) . . ?
Te1 O23 Mo08 101.70(17) . . ?
Mo08 O23 Mo07 92.73(14) . . ?
Mo03 O3 Mo05 119.6(2) . . ?
Te2 O34 Mo09 104.5(2) . 2_666 ?
Te2 O34 Mo0A 104.4(2) . . ?
Mo0A O34 Mo09 95.44(18) . 2_666 ?
Te1 O24 Mo04 99.42(16) . . ?
Te1 O24 Mo06 99.95(16) . . ?
Te1 O24 Cu3 127.9(2) . . ?
Mo04 O24 Mo06 90.76(15) . . ?
Cu3 O24 Mo04 115.27(17) . . ?
Cu3 O24 Mo06 116.27(16) . . ?
N8 N7 Cu1 119.5(4) . . ?
C1AA N7 Cu1 132.7(5) . . ?
C1AA N7 N8 107.8(5) . . ?
Te2 O36 Mo0A 100.1(2) . 2_666 ?
Te2 O36 Mo0B 100.81(19) . 2_666 ?
Mo0B O36 Mo0A 91.46(16) 2_666 2_666 ?
Te2 O35 Mo09 101.06(18) . 2_666 ?
Te2 O35 Mo0B 101.85(18) . 2_666 ?
Mo0B O35 Mo09 89.66(17) 2_666 2_666 ?
Mo06 O13 Mo08 115.6(2) . . ?
Mo07 O10 Mo08 115.9(2) . . ?
Mo09 O32 Mo0A 111.8(2) 2_666 . ?
Mo04 O16 Mo06 118.9(2) . . ?
N3 N2 Cu3 122.4(4) . . ?
C22 N2 Cu3 130.2(5) . . ?
C22 N2 N3 107.3(5) . . ?
N7 N8 Cu2 121.3(4) . . ?
C2AA N8 Cu2 130.8(5) . . ?
C2AA N8 N7 107.8(5) . . ?
C22 N1 C23 126.1(6) . . ?
C22 N1 C21 104.4(6) . . ?
C21 N1 C23 129.1(6) . . ?
C0AA N6 C8 125.6(6) . . ?
C9 N6 C0AA 105.9(6) . . ?
C9 N6 C8 128.3(6) . . ?
C1AA N9 C13 127.7(6) . . ?
C2AA N9 C1AA 107.0(6) . . ?
C2AA N9 C13 125.2(6) . . ?
N5 N4 Cu3 119.9(4) . . ?
C9 N4 Cu3 133.6(5) . . ?
C9 N4 N5 106.4(5) . . ?
N4 N5 Cu1 120.7(4) . . ?
C0AA N5 Cu1 131.0(5) . . ?
C0AA N5 N4 108.3(6) . . ?
N2 N3 Cu2 119.3(4) . . ?
C21 N3 Cu2 134.0(5) . . ?
C21 N3 N2 106.6(6) . . ?
Mo0B O27 Mo09 115.3(2) . . ?
Mo0A O30 Mo0B 115.0(2) . . ?
N7 C1AA N9 108.4(6) . . ?
N5 C0AA N6 109.0(6) . . ?
C15 C14 C13 122.0(7) . . ?
C16 C14 C13 121.1(7) . . ?
C16 C14 C15 116.9(7) . . ?
N9 C13 C14 112.8(6) . . ?
C14 C15 C18 121.3(8) . . ?
N2 C22 N1 110.2(6) . . ?
N4 C9 N6 110.4(7) . . ?
N1 C23 C24 109.1(5) . . ?
N6 C8 C7 110.2(6) . . ?
C6 C4 C2 119.7(8) . . ?
N8 C2AA N9 109.0(6) . . ?
N3 C21 N1 111.4(6) . . ?
C14 C16 C17 122.1(8) . . ?
C26 C24 C23 121.6(6) . . ?
C26 C24 C25 119.4(7) . . ?
C25 C24 C23 118.9(7) . . ?
C19 C18 C15 119.7(8) . . ?
C18 C19 C20 121.9(8) . . ?
C17 C19 C18 119.0(8) . . ?
C17 C19 C20 118.9(8) . . ?
C24 C26 C28 121.2(7) . . ?
C6 C7 C8 120.6(7) . . ?
C6 C7 C5 118.2(7) . . ?
C5 C7 C8 121.2(7) . . ?
C4 C2 C1 120.0(9) . . ?
C3 C2 C4 119.0(7) . . ?
C3 C2 C1 120.9(8) . . ?
C7 C6 C4 121.7(7) . . ?
C7 C5 C3 120.8(8) . . ?
C2 C3 C5 120.6(8) . . ?
C19 C17 C16 121.0(8) . . ?
C29 C28 C26 119.3(8) . . ?
C27 C25 C24 119.5(8) . . ?
C25 C27 C29 122.0(8) . . ?
C28 C29 C30 119.3(10) . . ?
C27 C29 C28 118.5(8) . . ?
C27 C29 C30 122.1(9) . . ?
N10 C1 C2 111.2(7) . . ?
N11 C20 C19 113.6(8) . . ?
C29 C30 N12 103.5(9) . . ?

loop_
_geom_bond_atom_site_label_1
_geom_bond_atom_site_label_2
_geom_bond_distance
_geom_bond_site_symmetry_2
_geom_bond_publ_flag
Te1 O20 1.929(4) . ?
Te1 O4 1.928(4) . ?
Te1 O21 1.932(4) . ?
Te1 O22 1.936(4) . ?
Te1 O23 1.932(4) . ?
Te1 O24 1.935(4) . ?
Te2 O34 1.935(5) . ?
Te2 O34 1.935(5) 2_666 ?
Te2 O36 1.933(4) . ?
Te2 O36 1.933(4) 2_666 ?
Te2 O35 1.928(5) . ?
Te2 O35 1.928(5) 2_666 ?
Mo03 O4 2.352(4) . ?
Mo03 O21 2.213(4) . ?
Mo03 O7 1.916(4) . ?
Mo03 O3 1.929(4) . ?
Mo03 O5 1.713(5) . ?
Mo03 O6 1.714(5) . ?
Mo04 O20 2.224(4) . ?
Mo04 O19 1.904(4) . ?
Mo04 O24 2.370(4) . ?
Mo04 O18 1.728(5) . ?
Mo04 O17 1.701(5) . ?
Mo04 O16 1.960(4) . ?
Mo05 O20 2.237(4) . ?
Mo05 O4 2.418(4) . ?
Mo05 O19 1.920(4) . ?
Mo05 O3 1.953(5) . ?
Mo05 O1 1.699(5) . ?
Mo05 O2 1.699(5) . ?
Mo06 O22 2.252(4) . ?
Mo06 O24 2.373(4) . ?
Mo06 O13 1.909(5) . ?
Mo06 O16 1.961(4) . ?
Mo06 O14 1.709(5) . ?
Mo06 O15 1.706(5) . ?
Mo07 O21 2.276(4) . ?
Mo07 O7 1.908(4) . ?
Mo07 O23 2.327(4) . ?
Mo07 O10 1.982(5) . ?
Mo07 O8 1.710(5) . ?
Mo07 O9 1.694(5) . ?
Mo08 O22 2.261(4) . ?
Mo08 O23 2.318(4) . ?
Mo08 O13 1.917(5) . ?
Mo08 O10 1.983(5) . ?
Mo08 O11 1.691(5) . ?
Mo08 O12 1.692(5) . ?
Mo09 O34 2.235(5) 2_666 ?
Mo09 O35 2.338(5) 2_666 ?
Mo09 O32 1.978(6) 2_666 ?
Mo09 O25 1.690(5) . ?
Mo09 O27 1.940(6) . ?
Mo09 O26 1.712(6) . ?
Mo0A O34 2.203(5) . ?
Mo0A O36 2.327(5) 2_666 ?
Mo0A O32 1.988(5) . ?
Mo0A O30 1.963(6) . ?
Mo0A O31 1.704(5) . ?
Mo0A O33 1.698(6) . ?
Mo0B O36 2.300(5) 2_666 ?
Mo0B O35 2.274(5) 2_666 ?
Mo0B O27 1.910(6) . ?
Mo0B O30 1.965(6) . ?
Mo0B O29 1.700(5) . ?
Mo0B O28 1.697(6) . ?
Cu1 O4 2.324(4) . ?
Cu1 O4W 1.970(4) . ?
Cu1 N7 1.977(6) . ?
Cu1 O1W 1.986(5) . ?
Cu1 N5 1.965(6) . ?
Cu3 O4W 1.988(4) . ?
Cu3 O24 2.367(4) . ?
Cu3 N2 1.954(5) . ?
Cu3 O3W 1.983(5) . ?
Cu3 N4 1.955(5) . ?
Cu2 O4W 1.985(4) . ?
Cu2 O2W 1.995(5) . ?
Cu2 N8 1.947(5) . ?
Cu2 N3 1.937(6) . ?
N7 N8 1.365(7) . ?
N7 C1AA 1.324(8) . ?
N2 N3 1.377(7) . ?
N2 C22 1.307(8) . ?
N8 C2AA 1.312(8) . ?
N1 C22 1.347(8) . ?
N1 C23 1.474(8) . ?
N1 C21 1.356(8) . ?
N6 C0AA 1.355(8) . ?
N6 C9 1.334(8) . ?
N6 C8 1.483(8) . ?
N9 C1AA 1.351(8) . ?
N9 C13 1.475(9) . ?
N9 C2AA 1.350(8) . ?
N4 N5 1.360(7) . ?
N4 C9 1.322(8) . ?
N5 C0AA 1.314(8) . ?
N3 C21 1.287(8) . ?
C14 C13 1.520(9) . ?
C14 C15 1.380(10) . ?
C14 C16 1.371(10) . ?
C15 C18 1.397(10) . ?
C23 C24 1.516(9) . ?
C8 C7 1.500(9) . ?
C4 C2 1.396(11) . ?
C4 C6 1.388(9) . ?
C16 C17 1.376(10) . ?
C24 C26 1.363(10) . ?
C24 C25 1.368(10) . ?
C18 C19 1.379(11) . ?
C19 C17 1.351(11) . ?
C19 C20 1.533(11) . ?
C26 C28 1.383(10) . ?
C7 C6 1.380(10) . ?
C7 C5 1.385(10) . ?
C2 C3 1.379(12) . ?
C2 C1 1.503(10) . ?
C5 C3 1.394(11) . ?
C28 C29 1.379(12) . ?
C25 C27 1.367(11) . ?
C27 C29 1.368(13) . ?
C29 C30 1.510(12) . ?
N10 C1 1.467(10) . ?
N11 C20 1.459(11) . ?
C30 N12 1.596(14) . ?
